data_7056670
loop_
_publ_author_name
'Wang, Jin-Wen'
'Li, Yao-Jia'
'Chen, Chen'
'Luo, Yang-Hui'
'Sun, Baiwang'

_publ_section_title
;
 Substituent swap affect the crystal structure and properties of
 N-benzyl-4-amino-1, 2, 4-triazole related organic salts
;
_journal_name_full 'New J. Chem.'
_journal_paper_doi 10.1039/C7NJ03445H
_journal_year 2017
_chemical_formula_sum 'C20 H25 N8 O9 P'
_chemical_formula_weight 552.45
_chemical_name_systematic
;
 ?
;
_space_group_crystal_system orthorhombic
_space_group_IT_number 29
_space_group_name_Hall 'P 2c -2ac'
_space_group_name_H-M_alt 'P c a 21'
_symmetry_space_group_name_Hall 'P 2c -2ac'
_symmetry_space_group_name_H-M 'P c a 21'
_atom_sites_solution_hydrogens mixed
_audit_creation_method SHELXL-2014
_audit_update_record
;
2017-09-25 deposited with the CCDC.
2017-10-09 downloaded from the CCDC.
;
_cell_angle_alpha 90
_cell_angle_beta 90
_cell_angle_gamma 90
_cell_formula_units_Z 4
_cell_length_a 21.2012(14)
_cell_length_b 7.069(3)
_cell_length_c 17.137
_cell_measurement_reflns_used 3532
_cell_measurement_temperature 293(2)
_cell_measurement_theta_max 27.482
_cell_measurement_theta_min 3.038
_cell_volume 2568.3(11)
_computing_cell_refinement 'CrystalClear (Rigaku, 2005)'
_computing_data_collection 'CrystalClear (Rigaku, 2005)'
_computing_data_reduction 'CrystalClear (Rigaku, 2005)'
_computing_molecular_graphics 'MERCURY ( Cambridge Structural Database,2003)'
_computing_publication_material 'SHELXL-2014 (Sheldrick, 2014)'
_computing_structure_refinement 'SHELXL-2014 (Sheldrick, 2014)'
_computing_structure_solution 'SHELXL-2014 (Sheldrick, 2014)'
_diffrn_ambient_temperature 293(2)
_diffrn_measured_fraction_theta_full 0.998
_diffrn_measured_fraction_theta_max 0.996
_diffrn_measurement_device_type 'Rigaku SCXmini diffractometer'
_diffrn_measurement_method CCD_Profile_fitting
_diffrn_radiation_type MoK\a
_diffrn_radiation_wavelength 0.71073
_diffrn_reflns_av_R_equivalents 0.0791
_diffrn_reflns_av_unetI/netI 0.0867
_diffrn_reflns_Laue_measured_fraction_full 0.998
_diffrn_reflns_Laue_measured_fraction_max 0.996
_diffrn_reflns_limit_h_max 27
_diffrn_reflns_limit_h_min -27
_diffrn_reflns_limit_k_max 9
_diffrn_reflns_limit_k_min -9
_diffrn_reflns_limit_l_max 19
_diffrn_reflns_limit_l_min -22
_diffrn_reflns_number 16618
_diffrn_reflns_point_group_measured_fraction_full 0.907
_diffrn_reflns_point_group_measured_fraction_max 0.890
_diffrn_reflns_theta_full 25.242
_diffrn_reflns_theta_max 27.482
_diffrn_reflns_theta_min 3.038
_diffrn_source 'fine-focus sealed tube'
_exptl_absorpt_coefficient_mu 0.172
_exptl_absorpt_correction_T_max 0.7502
_exptl_absorpt_correction_T_min 0.5807
_exptl_absorpt_correction_type multi-scan
_exptl_absorpt_process_details 'CrystalClear (Rigaku, 2005)'
_exptl_crystal_colour lightyellow
_exptl_crystal_density_diffrn 1.429
_exptl_crystal_density_method 'not measured'
_exptl_crystal_description prism
_exptl_crystal_F_000 1152
_exptl_crystal_size_max 0.3
_exptl_crystal_size_mid 0.1
_exptl_crystal_size_min 0.1
_refine_diff_density_max 2.124
_refine_diff_density_min -0.337
_refine_diff_density_rms 0.102
_refine_ls_abs_structure_details
;
 Flack x determined using 1072 quotients [(I+)-(I-)]/[(I+)+(I-)]
 (Parsons, Flack and Wagner, Acta Cryst. B69 (2013) 249-259).
;
_refine_ls_abs_structure_Flack 0.38(11)
_refine_ls_extinction_method none
_refine_ls_goodness_of_fit_ref 1.069
_refine_ls_hydrogen_treatment mixed
_refine_ls_matrix_type full
_refine_ls_number_parameters 352
_refine_ls_number_reflns 5235
_refine_ls_number_restraints 2
_refine_ls_restrained_S_all 1.076
_refine_ls_R_factor_all 0.1354
_refine_ls_R_factor_gt 0.0923
_refine_ls_shift/su_max 1.778
_refine_ls_shift/su_mean 0.063
_refine_ls_structure_factor_coef Fsqd
_refine_ls_weighting_details 'w=1/[\s^2^(Fo^2^)+(0.1411P)^2^+0.2207P] where P=(Fo^2^+2Fc^2^)/3'
_refine_ls_weighting_scheme calc
_refine_ls_wR_factor_gt 0.2198
_refine_ls_wR_factor_ref 0.2440
_reflns_Friedel_coverage 0.728
_reflns_Friedel_fraction_full 0.809
_reflns_Friedel_fraction_max 0.777
_reflns_number_gt 3532
_reflns_number_total 5235
_reflns_threshold_expression 'I > 2\s(I)'
_cod_data_source_file c7nj03445h2.cif
_cod_data_source_block 3
_cod_original_cell_volume 2568.2(12)
_cod_database_code 7056670
_shelx_space_group_comment
;
The symmetry employed for this shelxl refinement is uniquely defined
by the following loop, which should always be used as a source of
symmetry information in preference to the above space-group names.
They are only intended as comments.
;
_shelxl_version_number 2014-3

loop_
_space_group_symop_operation_xyz
'x, y, z'
'-x, -y, z+1/2'
'x+1/2, -y, z'
'-x+1/2, y, z+1/2'

loop_
_atom_site_label
_atom_site_type_symbol
_atom_site_fract_x
_atom_site_fract_y
_atom_site_fract_z
_atom_site_U_iso_or_equiv
_atom_site_adp_type
_atom_site_occupancy
_atom_site_site_symmetry_order
_atom_site_calc_flag
_atom_site_refinement_flags_posn
_atom_site_refinement_flags_adp
P1 P 0.42164(8) 0.7864(3) 0.11745(13) 0.0234(4) Uani 1 1 d . .
O6 O 0.2732(3) 0.5756(10) 0.3598(4) 0.0445(16) Uani 1 1 d . .
N1 N 0.3675(3) 0.5886(10) 0.7136(4) 0.0346(17) Uani 1 1 d . .
O3 O 0.3521(3) 0.7856(9) 0.1073(4) 0.0422(16) Uani 1 1 d . .
N2 N 0.4040(3) 0.5969(10) 0.7811(4) 0.0316(16) Uani 1 1 d . .
C3 C 0.3946(4) 0.5412(13) 0.6506(5) 0.0315(19) Uani 1 1 d . .
H3 H 0.4369 0.5058 0.6524 0.038 Uiso 1 1 calc R U
C4 C 0.3623(4) 0.5399(11) 0.5752(5) 0.0278(18) Uani 1 1 d . .
C8 C 0.2708(4) 0.6015(13) 0.4969(5) 0.0303(18) Uani 1 1 d . .
C7 C 0.3062(4) 0.5575(13) 0.4282(5) 0.035(2) Uani 1 1 d . .
C9 C 0.2982(4) 0.5881(12) 0.5678(5) 0.0292(18) Uani 1 1 d . .
H9 H 0.2744 0.6112 0.6124 0.035 Uiso 1 1 calc R U
N4 N 0.4254(4) 0.6602(12) 0.9022(5) 0.0418(19) Uani 1 1 d . .
O4 O 0.4572(3) 0.7878(11) 0.0378(4) 0.0475(18) Uani 1 1 d . .
H4 H 0.4376 0.7242 0.0060 0.071 Uiso 1 1 calc R U
O5 O 0.2095(3) 0.6526(11) 0.4846(4) 0.0432(17) Uani 1 1 d . .
H5 H 0.1916 0.6649 0.5267 0.065 Uiso 1 1 calc R U
C2 C 0.3809(4) 0.6485(13) 0.8504(5) 0.0357(19) Uani 1 1 d . .
H2 H 0.3385 0.6729 0.8602 0.043 Uiso 1 1 calc R U
O2 O 0.4459(3) 0.9506(8) 0.1663(4) 0.0329(14) Uani 1 1 d . .
C6 C 0.3683(4) 0.5067(12) 0.4343(5) 0.0295(18) Uani 1 1 d . .
H6 H 0.3916 0.4773 0.3899 0.035 Uiso 1 1 calc R U
C5 C 0.3959(4) 0.4997(13) 0.5070(5) 0.035(2) Uani 1 1 d . .
H5A H 0.4383 0.4672 0.5108 0.042 Uiso 1 1 calc R U
C10 C 0.3048(5) 0.5376(16) 0.2875(5) 0.051(3) Uani 1 1 d . .
H10A H 0.2790 0.5790 0.2448 0.077 Uiso 1 1 calc R U
H10B H 0.3124 0.4042 0.2829 0.077 Uiso 1 1 calc R U
H10C H 0.3443 0.6041 0.2863 0.077 Uiso 1 1 calc R U
N3 N 0.4819(4) 0.6175(16) 0.8643(5) 0.067(3) Uani 1 1 d . .
O1 O 0.4431(4) 0.6049(10) 0.1618(5) 0.0542(19) Uani 1 1 d . .
H1A H 0.4212 0.5151 0.1483 0.081 Uiso 1 1 calc R U
C1 C 0.4683(5) 0.582(2) 0.7923(7) 0.069(4) Uani 1 1 d . .
H1 H 0.4975 0.5501 0.7539 0.083 Uiso 1 1 calc R U
N5 N 0.3679(3) 0.0040(11) 0.5002(4) 0.0340(17) Uani 1 1 d . .
N6 N 0.4083(3) -0.0233(11) 0.4367(4) 0.0327(16) Uani 1 1 d . .
C14 C 0.3583(4) 0.0499(12) 0.6381(5) 0.0310(19) Uani 1 1 d . .
C17 C 0.2914(4) 0.0852(12) 0.7766(5) 0.0305(19) Uani 1 1 d . .
C11 C 0.3939(4) 0.0314(13) 0.5664(6) 0.034(2) Uani 1 1 d . .
H11 H 0.4376 0.0398 0.5686 0.041 Uiso 1 1 calc R U
O8 O 0.1958(3) 0.0221(11) 0.7128(4) 0.0487(18) Uani 1 1 d . .
H8 H 0.1856 -0.0780 0.6922 0.073 Uiso 1 1 calc R U
O7 O 0.2541(3) 0.0968(10) 0.8419(3) 0.0444(17) Uani 1 1 d . .
C18 C 0.2599(4) 0.0438(11) 0.7077(6) 0.0307(18) Uani 1 1 d . .
C19 C 0.2925(4) 0.0312(13) 0.6385(5) 0.0295(19) Uani 1 1 d . .
H19 H 0.2709 0.0104 0.5920 0.035 Uiso 1 1 calc R U
C16 C 0.3570(4) 0.1030(12) 0.7770(5) 0.034(2) Uani 1 1 d . .
H16 H 0.3784 0.1267 0.8234 0.041 Uiso 1 1 calc R U
C15 C 0.3898(4) 0.0849(13) 0.7078(6) 0.037(2) Uani 1 1 d . .
H15 H 0.4335 0.0963 0.7078 0.045 Uiso 1 1 calc R U
C20 C 0.2840(5) 0.1348(17) 0.9157(5) 0.048(2) Uani 1 1 d . .
H20A H 0.3091 0.2473 0.9116 0.072 Uiso 1 1 calc R U
H20B H 0.3105 0.0300 0.9297 0.072 Uiso 1 1 calc R U
H20C H 0.2523 0.1523 0.9551 0.072 Uiso 1 1 calc R U
C12 C 0.4701(4) -0.0884(16) 0.4305(6) 0.049(3) Uani 1 1 d . .
H12 H 0.4955 -0.1184 0.4730 0.058 Uiso 1 1 calc R U
N8 N 0.4373(3) -0.0498(11) 0.3181(5) 0.0380(18) Uani 1 1 d . .
H8A H 0.4359 -0.0479 0.2679 0.046 Uiso 1 1 calc R U
N7 N 0.4879(4) -0.1021(13) 0.3581(4) 0.047(2) Uani 1 1 d . .
C13 C 0.3900(4) -0.0016(14) 0.3622(6) 0.041(2) Uani 1 1 d . .
H13 H 0.3507 0.0401 0.3453 0.049 Uiso 1 1 calc R U
H3W H 0.412(2) 0.289(14) 0.064(5) 0.05(3) Uiso 1 1 d D .
O2W O 0.4449(4) 0.2812(12) 0.0909(6) 0.066(2) Uiso 1 1 d D .
H1W H 0.416(3) 0.283(9) 0.127(4) -0.001(14) Uiso 1 1 d . .

loop_
_atom_site_aniso_label
_atom_site_aniso_U_11
_atom_site_aniso_U_22
_atom_site_aniso_U_33
_atom_site_aniso_U_23
_atom_site_aniso_U_13
_atom_site_aniso_U_12
P1 0.0201(8) 0.0331(9) 0.0170(9) -0.0028(10) -0.0026(9) 0.0027(8)
O6 0.040(3) 0.072(5) 0.022(3) 0.000(3) -0.002(3) 0.003(3)
N1 0.029(4) 0.047(5) 0.028(4) 0.000(3) -0.003(3) 0.003(3)
O3 0.029(3) 0.057(4) 0.041(4) -0.015(3) 0.000(3) 0.000(3)
N2 0.031(4) 0.040(4) 0.024(4) -0.004(3) -0.001(3) 0.010(3)
C3 0.028(4) 0.039(5) 0.028(5) 0.005(4) -0.004(4) 0.004(4)
C4 0.025(4) 0.026(4) 0.033(5) 0.001(4) -0.003(4) -0.001(3)
C8 0.028(4) 0.043(5) 0.020(4) 0.000(4) 0.001(4) 0.000(4)
C7 0.035(4) 0.047(5) 0.023(4) 0.001(4) 0.002(4) -0.005(4)
C9 0.031(4) 0.037(5) 0.020(4) -0.001(3) 0.006(4) -0.001(3)
N4 0.041(4) 0.057(5) 0.027(4) 0.002(4) -0.003(4) 0.000(4)
O4 0.037(4) 0.074(5) 0.032(4) -0.013(3) 0.010(3) -0.013(3)
O5 0.026(3) 0.085(5) 0.019(3) -0.005(3) -0.001(3) 0.010(3)
C2 0.035(5) 0.043(5) 0.029(5) 0.004(4) 0.005(4) -0.001(4)
O2 0.036(3) 0.039(4) 0.024(3) -0.005(3) -0.001(3) 0.000(3)
C6 0.027(4) 0.037(5) 0.024(4) 0.002(4) 0.001(4) 0.006(3)
C5 0.020(4) 0.041(5) 0.043(5) -0.006(4) 0.002(4) 0.009(4)
C10 0.066(7) 0.068(7) 0.021(5) -0.004(5) 0.004(5) 0.013(6)
N3 0.036(4) 0.125(9) 0.041(5) -0.029(6) -0.009(4) 0.029(5)
O1 0.071(5) 0.040(4) 0.052(4) 0.003(4) -0.025(4) 0.005(3)
C1 0.037(6) 0.135(12) 0.036(6) -0.035(7) -0.008(5) 0.026(6)
N5 0.026(3) 0.048(4) 0.028(4) -0.006(3) 0.005(3) 0.000(3)
N6 0.028(4) 0.047(4) 0.023(4) -0.010(3) 0.000(3) 0.001(3)
C14 0.038(4) 0.033(4) 0.022(5) 0.001(3) 0.000(4) -0.010(4)
C17 0.035(4) 0.039(5) 0.017(4) -0.004(3) -0.002(4) -0.012(4)
C11 0.025(4) 0.045(5) 0.033(5) -0.003(4) 0.003(4) -0.008(4)
O8 0.027(3) 0.082(5) 0.037(4) -0.013(4) 0.001(3) -0.013(3)
O7 0.034(3) 0.077(5) 0.023(3) -0.013(3) 0.004(3) -0.011(3)
C18 0.023(4) 0.034(4) 0.036(5) 0.003(4) -0.002(4) -0.003(3)
C19 0.022(4) 0.044(5) 0.022(5) -0.005(3) -0.004(3) 0.000(3)
C16 0.029(4) 0.044(5) 0.030(5) -0.004(4) -0.010(4) -0.007(4)
C15 0.025(4) 0.046(6) 0.041(5) -0.004(4) -0.005(4) -0.008(4)
C20 0.049(6) 0.073(7) 0.021(5) 0.003(5) -0.001(4) 0.002(5)
C12 0.031(5) 0.075(7) 0.040(6) 0.002(5) 0.000(5) -0.001(5)
N8 0.038(4) 0.049(5) 0.027(4) -0.005(3) -0.002(4) -0.006(4)
N7 0.034(4) 0.081(6) 0.025(4) -0.008(4) 0.004(4) 0.005(4)
C13 0.038(5) 0.045(5) 0.039(6) -0.006(4) -0.005(5) -0.005(4)

loop_
_atom_type_symbol
_atom_type_description
_atom_type_scat_dispersion_real
_atom_type_scat_dispersion_imag
_atom_type_scat_source
C C 0.0033 0.0016 'International Tables Vol C Tables 4.2.6.8 and 6.1.1.4'
H H 0.0000 0.0000 'International Tables Vol C Tables 4.2.6.8 and 6.1.1.4'
N N 0.0061 0.0033 'International Tables Vol C Tables 4.2.6.8 and 6.1.1.4'
O O 0.0106 0.0060 'International Tables Vol C Tables 4.2.6.8 and 6.1.1.4'
P P 0.1023 0.0942 'International Tables Vol C Tables 4.2.6.8 and 6.1.1.4'

loop_
_geom_angle_atom_site_label_1
_geom_angle_atom_site_label_2
_geom_angle_atom_site_label_3
_geom_angle
O3 P1 O2 113.8(3)
O3 P1 O4 112.2(4)
O2 P1 O4 108.3(3)
O3 P1 O1 110.1(4)
O2 P1 O1 105.1(4)
O4 P1 O1 106.9(4)
C7 O6 C10 118.8(7)
C3 N1 N2 117.7(7)
C2 N2 C1 105.1(8)
C2 N2 N1 123.0(7)
C1 N2 N1 131.4(8)
N1 C3 C4 122.7(7)
C5 C4 C9 117.8(8)
C5 C4 C3 120.0(7)
C9 C4 C3 122.1(8)
C9 C8 O5 124.6(8)
C9 C8 C7 120.0(7)
O5 C8 C7 115.4(7)
O6 C7 C6 125.5(8)
O6 C7 C8 114.6(7)
C6 C7 C8 119.9(8)
C8 C9 C4 120.9(8)
C2 N4 N3 107.0(7)
N4 C2 N2 111.0(8)
C7 C6 C5 119.2(8)
C6 C5 C4 122.1(7)
C1 N3 N4 107.2(8)
N3 C1 N2 109.7(9)
C11 N5 N6 116.6(7)
C13 N6 C12 103.8(8)
C13 N6 N5 123.1(7)
C12 N6 N5 132.9(8)
C15 C14 C19 119.3(8)
C15 C14 C11 119.7(7)
C19 C14 C11 120.9(8)
O7 C17 C18 115.4(7)
O7 C17 C16 124.3(7)
C18 C17 C16 120.2(8)
N5 C11 C14 122.9(7)
C17 O7 C20 118.3(7)
O8 C18 C19 123.1(8)
O8 C18 C17 116.6(8)
C19 C18 C17 120.3(7)
C18 C19 C14 119.9(7)
C15 C16 C17 119.2(8)
C16 C15 C14 120.9(7)
N7 C12 N6 111.7(9)
C13 N8 N7 113.3(8)
C12 N7 N8 103.8(8)
N8 C13 N6 107.4(8)

loop_
_geom_bond_atom_site_label_1
_geom_bond_atom_site_label_2
_geom_bond_distance
P1 O3 1.484(6)
P1 O2 1.520(6)
P1 O4 1.559(7)
P1 O1 1.559(7)
O6 C7 1.371(10)
O6 C10 1.436(11)
N1 C3 1.269(11)
N1 N2 1.394(10)
N2 C2 1.336(12)
N2 C1 1.381(12)
C3 C4 1.463(11)
C4 C5 1.399(12)
C4 C9 1.406(11)
C8 C9 1.350(11)
C8 O5 1.365(10)
C8 C7 1.430(12)
C7 C6 1.370(12)
N4 C2 1.299(11)
N4 N3 1.395(11)
C6 C5 1.377(12)
N3 C1 1.292(13)
N5 C11 1.276(12)
N5 N6 1.400(9)
N6 C13 1.342(12)
N6 C12 1.392(11)
C14 C15 1.391(12)
C14 C19 1.401(11)
C14 C11 1.448(12)
C17 O7 1.373(10)
C17 C18 1.387(12)
C17 C16 1.397(11)
O8 C18 1.369(9)
O7 C20 1.440(11)
C18 C19 1.377(12)
C16 C15 1.380(13)
C12 N7 1.301(12)
N8 C13 1.302(12)
N8 N7 1.325(11)
